data_7038298
loop_
_publ_author_name
'Tsunoda, Mitsukimi'
'Fleischmann, Martin'
'Jones, J. Stuart'
'Bhuvanesh, Nattamai'
'Scheer, Manfred'
'Gabba\"i, Fran\,cois P'

_publ_section_title
;
 Supramolecular aggregation of Ni(salen) with (C6F5)2Hg and [o-C6F4Hg]3.
;
_journal_issue 12
_journal_name_full 'Dalton transactions (Cambridge, England : 2003)'
_journal_page_first 5045
_journal_page_last 5051
_journal_paper_doi 10.1039/c5dt01887k
_journal_volume 45
_journal_year 2016
_chemical_formula_moiety 'C12 F10 Hg, 1(C16 H14 N2 Ni O2)'
_chemical_formula_sum 'C28 H14 F10 Hg N2 Ni O2'
_chemical_formula_weight 859.71
_chemical_name_systematic
;
 ?
;
_space_group_crystal_system monoclinic
_space_group_IT_number 14
_space_group_name_Hall '-P 2ybc'
_space_group_name_H-M_alt 'P 1 21/c 1'
_symmetry_space_group_name_Hall '-P 2ybc'
_symmetry_space_group_name_H-M 'P 1 21/c 1'
_atom_sites_solution_hydrogens geom
_audit_creation_date 2015-08-17
_audit_creation_method
;
Olex2 1.2-beta
(compiled 2014.10.22 svn.r3046 for OlexSys, GUI svn.r4928)
;
_audit_update_record
;
2016-01-17 deposited with the CCDC.
2016-02-03 downloaded from the CCDC.
;
_cell_angle_alpha 90
_cell_angle_beta 92.806(7)
_cell_angle_gamma 90
_cell_formula_units_Z 4
_cell_length_a 7.1203(7)
_cell_length_b 24.870(2)
_cell_length_c 14.1415(15)
_cell_measurement_reflns_used 6688
_cell_measurement_temperature 110.15
_cell_measurement_theta_max 26.712
_cell_measurement_theta_min 2.885
_cell_volume 2501.2(4)
_computing_cell_refinement 'SAINT v8.34A (Bruker, 2013)'
_computing_data_reduction 'SAINT v8.34A (Bruker, 2013)'
_computing_molecular_graphics 'Olex2 (Dolomanov et al., 2009)'
_computing_publication_material 'Olex2 (Dolomanov et al., 2009)'
_computing_structure_refinement 'XL (Sheldrick, 2008)'
_diffrn_ambient_temperature 110.15
_diffrn_measured_fraction_theta_full 0.999
_diffrn_measured_fraction_theta_max 0.986
_diffrn_measurement_device_type 'Bruker APEX-II CCD'
_diffrn_measurement_method '\f and \w scans'
_diffrn_radiation_type MoK\a
_diffrn_radiation_wavelength 0.71073
_diffrn_reflns_av_R_equivalents 0.0760
_diffrn_reflns_av_unetI/netI 0.1078
_diffrn_reflns_Laue_measured_fraction_full 0.999
_diffrn_reflns_Laue_measured_fraction_max 0.986
_diffrn_reflns_limit_h_max 9
_diffrn_reflns_limit_h_min -9
_diffrn_reflns_limit_k_max 28
_diffrn_reflns_limit_k_min -32
_diffrn_reflns_limit_l_max 18
_diffrn_reflns_limit_l_min -18
_diffrn_reflns_number 21406
_diffrn_reflns_point_group_measured_fraction_full 0.999
_diffrn_reflns_point_group_measured_fraction_max 0.986
_diffrn_reflns_theta_full 25.242
_diffrn_reflns_theta_max 27.631
_diffrn_reflns_theta_min 1.638
_diffrn_standards_number 0
_exptl_absorpt_coefficient_mu 6.992
_exptl_absorpt_correction_T_max 0.7456
_exptl_absorpt_correction_T_min 0.5061
_exptl_absorpt_correction_type multi-scan
_exptl_absorpt_process_details
;
SADABS-2014/3 (Bruker,2014) was used for absorption correction.
wR2(int) was 0.1157 before and 0.0603 after correction.
The Ratio of minimum to maximum transmission is 0.6788.
The \l/2 correction factor is Not present.
;
_exptl_crystal_colour red
_exptl_crystal_colour_primary red
_exptl_crystal_density_diffrn 2.283
_exptl_crystal_description blade
_exptl_crystal_F_000 1640
_exptl_crystal_size_max 0.22
_exptl_crystal_size_mid 0.12
_exptl_crystal_size_min 0.02
_refine_diff_density_max 3.147
_refine_diff_density_min -3.094
_refine_diff_density_rms 0.329
_refine_ls_extinction_method none
_refine_ls_goodness_of_fit_ref 1.137
_refine_ls_hydrogen_treatment constr
_refine_ls_matrix_type full
_refine_ls_number_parameters 545
_refine_ls_number_reflns 5756
_refine_ls_number_restraints 969
_refine_ls_restrained_S_all 1.047
_refine_ls_R_factor_all 0.1273
_refine_ls_R_factor_gt 0.0766
_refine_ls_shift/su_max 0.001
_refine_ls_shift/su_mean 0.000
_refine_ls_structure_factor_coef Fsqd
_refine_ls_weighting_details 'w=1/[\s^2^(Fo^2^)+(0.0620P)^2^+40.0929P] where P=(Fo^2^+2Fc^2^)/3'
_refine_ls_weighting_scheme calc
_refine_ls_wR_factor_gt 0.1657
_refine_ls_wR_factor_ref 0.1936
_reflns_Friedel_coverage 0.000
_reflns_number_gt 3811
_reflns_number_total 5756
_reflns_threshold_expression 'I > 2\s(I)'
_cod_data_source_file c5dt01887k2.cif
_cod_data_source_block hgni
_cod_depositor_comments 'Adding full bibliography for 7038296--7038298.cif.'
_cod_database_code 7038298
_shelxl_version_number 2014-3
_shelx_space_group_comment
;
The symmetry employed for this shelxl refinement is uniquely defined
by the following loop, which should always be used as a source of
symmetry information in preference to the above space-group names.
They are only intended as comments.
;
_shelx_estimated_absorpt_t_max 0.640
_shelx_estimated_absorpt_t_min 0.488
_olex2_refinement_description
;
1. Fixed Uiso
 At 1.2 times of:
  All C(H) groups, All C(H,H) groups
2. Uiso/Uaniso restraints and constraints
Ni1S \\sim O1S \\sim O2S \\sim N1S \\sim N2S \\sim C1S \\sim C2S \\sim C3S
\\sim C4S \\sim C5S \\sim C6S \\sim C7S \\sim C8S \\sim C9S \\sim C10S \\sim
C11S \\sim C12S \\sim C13S \\sim C14S \\sim C15S \\sim C16S \\sim Ni1T \\sim
O1T \\sim O2T \\sim N1T \\sim N2T \\sim C1T \\sim C2T \\sim C3T \\sim C4T \\sim
C5T \\sim C6T \\sim C7T \\sim C8T \\sim C9T \\sim C10T \\sim C11T \\sim C12T
\\sim C13T \\sim C14T \\sim C15T \\sim C16T: within 1.7A with sigma of 0.04 and
sigma for terminal atoms of 0.08
Uanis(C16S) = Uanis(C1T)
Uanis(C7T) = Uanis(C10S)
Uanis(Ni1S) = Uanis(Ni1T)
Uanis(O2S) = Uanis(O2T)
Uanis(O1S) = Uanis(O1T)
Uanis(N1T) = Uanis(N1S)
Uanis(N2T) = Uanis(N2S)
3. Rigid body (RIGU) restrains
 Ni1S, O1S, O2S, N1S, N2S, C1S, C2S, C3S, C4S, C5S, C6S, C7S, C8S, C9S, C10S,
 C11S, C12S, C13S, C14S, C15S, C16S, Ni1T, O1T, O2T, N1T, N2T, C1T, C2T, C3T,
 C4T, C5T, C6T, C7T, C8T, C9T, C10T, C11T, C12T, C13T, C14T, C15T, C16T
 with sigma for 1-2 distances of 0.004 and sigma for 1-3 distances of 0.004
4. Same fragment restrains
{Ni1S, O1S, O2S, N1S, N2S, C1S, C2S, C3S, C4S, C5S, C6S, C7S, C8S, C9S, C10S,
C11S, C12S, C13S, C14S, C15S, C16S} sigma for 1-2: 0.02, 1-3: 0.04
as
{Ni1T, O1T, O2T, N1T, N2T, C1T, C2T, C3T, C4T, C5T, C6T, C7T, C8T, C9T, C10T,
C11T, C12T, C13T, C14T, C15T, C16T}
5. Others
 Sof(Ni1T)=Sof(O1T)=Sof(O2T)=Sof(N1T)=Sof(N2T)=Sof(C1T)=Sof(C2T)=Sof(H2T)=
 Sof(C3T)=Sof(H3T)=Sof(C4T)=Sof(H4T)=Sof(C5T)=Sof(H5T)=Sof(C6T)=Sof(C7T)=
 Sof(H7T)=Sof(C8T)=Sof(H8TA)=Sof(H8TB)=Sof(C9T)=Sof(H9TA)=Sof(H9TB)=Sof(C10T)=
 Sof(H10T)=Sof(C11T)=Sof(C12T)=Sof(H12T)=Sof(C13T)=Sof(H13T)=Sof(C14T)=
 Sof(H14T)=Sof(C15T)=Sof(H15T)=Sof(C16T)=1-FVAR(1)
 Sof(Ni1S)=Sof(O1S)=Sof(O2S)=Sof(N1S)=Sof(N2S)=Sof(C1S)=Sof(C2S)=Sof(H2S)=
 Sof(C3S)=Sof(H3S)=Sof(C4S)=Sof(H4S)=Sof(C5S)=Sof(H5S)=Sof(C6S)=Sof(C7S)=
 Sof(H7S)=Sof(C8S)=Sof(H8SA)=Sof(H8SB)=Sof(C9S)=Sof(H9SA)=Sof(H9SB)=Sof(C10S)=
 Sof(H10S)=Sof(C11S)=Sof(C12S)=Sof(H12S)=Sof(C13S)=Sof(H13S)=Sof(C14S)=
 Sof(H14S)=Sof(C15S)=Sof(H15S)=Sof(C16S)=FVAR(1)
6.a Secondary CH2 refined with riding coordinates:
 C8S(H8SA,H8SB), C9S(H9SA,H9SB), C8T(H8TA,H8TB), C9T(H9TA,H9TB)
6.b Aromatic/amide H refined with riding coordinates:
 C2S(H2S), C3S(H3S), C4S(H4S), C5S(H5S), C7S(H7S), C10S(H10S), C12S(H12S),
 C13S(H13S), C14S(H14S), C15S(H15S), C2T(H2T), C3T(H3T), C4T(H4T), C5T(H5T),
 C7T(H7T), C10T(H10T), C12T(H12T), C13T(H13T), C14T(H14T), C15T(H15T)
;
_olex2_submission_special_instructions 'No special instructions were received'

loop_
_space_group_symop_operation_xyz
'x, y, z'
'-x, y+1/2, -z+1/2'
'-x, -y, -z'
'x, -y-1/2, z-1/2'

loop_
_atom_site_label
_atom_site_type_symbol
_atom_site_fract_x
_atom_site_fract_y
_atom_site_fract_z
_atom_site_U_iso_or_equiv
_atom_site_adp_type
_atom_site_occupancy
_atom_site_site_symmetry_order
_atom_site_calc_flag
_atom_site_refinement_flags_posn
_atom_site_refinement_flags_adp
_atom_site_refinement_flags_occupancy
_atom_site_disorder_assembly
_atom_site_disorder_group
Hg1 Hg 0.87633(7) 0.25652(2) 0.12091(4) 0.0302(2) Uani 1 1 d . . . . .
F1 F 0.9626(15) 0.3434(4) 0.2835(7) 0.066(3) Uani 1 1 d . . . . .
F2 F 1.0902(16) 0.4450(4) 0.2786(9) 0.077(4) Uani 1 1 d . . . . .
F3 F 1.1611(13) 0.4908(3) 0.1109(9) 0.072(4) Uani 1 1 d . . . . .
F4 F 1.1219(14) 0.4343(4) -0.0505(8) 0.072(3) Uani 1 1 d . . . . .
F5 F 0.9918(15) 0.3328(4) -0.0475(7) 0.066(3) Uani 1 1 d . . . . .
F6 F 0.7747(15) 0.1725(4) -0.0441(7) 0.063(3) Uani 1 1 d . . . . .
F7 F 0.6617(17) 0.0694(4) -0.0410(8) 0.079(4) Uani 1 1 d . . . . .
F8 F 0.6053(12) 0.0194(3) 0.1253(8) 0.061(3) Uani 1 1 d . . . . .
F9 F 0.6486(17) 0.0751(4) 0.2897(8) 0.079(4) Uani 1 1 d . . . . .
F10 F 0.7719(16) 0.1783(4) 0.2880(7) 0.068(3) Uani 1 1 d . . . . .
C1 C 0.9739(18) 0.3343(5) 0.1181(11) 0.033(3) Uani 1 1 d . . . . .
C2 C 1.004(2) 0.3636(6) 0.1994(12) 0.040(4) Uani 1 1 d . . . . .
C3 C 1.064(2) 0.4171(6) 0.1981(14) 0.048(5) Uani 1 1 d . . . . .
C4 C 1.105(2) 0.4383(6) 0.1154(16) 0.049(5) Uani 1 1 d . . . . .
C5 C 1.079(2) 0.4109(7) 0.0334(13) 0.048(5) Uani 1 1 d . . . . .
C6 C 1.015(2) 0.3594(6) 0.0358(12) 0.038(4) Uani 1 1 d . . . . .
C7 C 0.7744(18) 0.1783(5) 0.1221(10) 0.026(3) Uani 1 1 d . . . . .
C8 C 0.745(2) 0.1494(6) 0.0407(11) 0.037(4) Uani 1 1 d . . . . .
C9 C 0.685(2) 0.0968(6) 0.0387(13) 0.044(4) Uani 1 1 d . . . . .
C10 C 0.655(2) 0.0719(5) 0.1224(12) 0.036(4) Uani 1 1 d . . . . .
C11 C 0.684(2) 0.0997(6) 0.2056(13) 0.044(4) Uani 1 1 d . . . . .
C12 C 0.739(2) 0.1527(6) 0.2068(11) 0.037(4) Uani 1 1 d . . . . .
Ni1S Ni 0.3653(4) 0.25023(10) 0.5492(2) 0.0226(5) Uani 0.590(3) 1 d D U P A 1
O1S O 0.270(2) 0.2943(6) 0.6401(10) 0.024(3) Uani 0.590(3) 1 d D U P A 1
O2S O 0.454(2) 0.2059(6) 0.6434(11) 0.024(2) Uani 0.590(3) 1 d D U P A 1
N1S N 0.280(2) 0.2939(6) 0.4502(11) 0.023(2) Uani 0.590(3) 1 d D U P A 1
N2S N 0.457(2) 0.2064(6) 0.4534(12) 0.025(3) Uani 0.590(3) 1 d D U P A 1
C1S C 0.230(5) 0.3448(10) 0.6304(16) 0.022(4) Uani 0.590(3) 1 d D U P A 1
C2S C 0.205(6) 0.3775(11) 0.7122(18) 0.026(5) Uani 0.590(3) 1 d D U P A 1
H2S H 0.2166 0.3604 0.7723 0.031 Uiso 0.590(3) 1 calc R . P A 1
C3S C 0.167(8) 0.4283(13) 0.711(2) 0.026(5) Uani 0.590(3) 1 d D U P A 1
H3S H 0.1521 0.4464 0.7691 0.031 Uiso 0.590(3) 1 calc R . P A 1
C4S C 0.148(9) 0.4582(13) 0.624(2) 0.024(5) Uani 0.590(3) 1 d D U P A 1
H4S H 0.1106 0.4948 0.6233 0.029 Uiso 0.590(3) 1 calc R . P A 1
C5S C 0.186(5) 0.4315(11) 0.545(2) 0.027(5) Uani 0.590(3) 1 d D U P A 1
H5S H 0.1912 0.4513 0.4873 0.033 Uiso 0.590(3) 1 calc R . P A 1
C6S C 0.217(7) 0.3754(13) 0.5423(19) 0.027(4) Uani 0.590(3) 1 d D U P A 1
C7S C 0.230(3) 0.3446(7) 0.4560(15) 0.025(4) Uani 0.590(3) 1 d D U P A 1
H7S H 0.2000 0.3628 0.3981 0.030 Uiso 0.590(3) 1 calc R . P A 1
C8S C 0.280(3) 0.2672(8) 0.3573(15) 0.031(4) Uani 0.590(3) 1 d D U P A 1
H8SA H 0.2862 0.2942 0.3061 0.038 Uiso 0.590(3) 1 calc R . P A 1
H8SB H 0.1642 0.2456 0.3463 0.038 Uiso 0.590(3) 1 calc R . P A 1
C9S C 0.450(3) 0.2316(9) 0.3591(16) 0.037(4) Uani 0.590(3) 1 d D U P A 1
H9SA H 0.4380 0.2040 0.3087 0.044 Uiso 0.590(3) 1 calc R . P A 1
H9SB H 0.5653 0.2530 0.3501 0.044 Uiso 0.590(3) 1 calc R . P A 1
C10S C 0.508(3) 0.1558(7) 0.4643(15) 0.023(3) Uani 0.590(3) 1 d D U P A 1
H10S H 0.5356 0.1362 0.4090 0.028 Uiso 0.590(3) 1 calc R . P A 1
C11S C 0.524(5) 0.1283(11) 0.5522(17) 0.022(4) Uani 0.590(3) 1 d D U P A 1
C12S C 0.575(6) 0.0705(12) 0.549(2) 0.022(5) Uani 0.590(3) 1 d D U P A 1
H12S H 0.5960 0.0529 0.4914 0.026 Uiso 0.590(3) 1 calc R . P A 1
C13S C 0.589(5) 0.0440(12) 0.633(2) 0.020(5) Uani 0.590(3) 1 d D U P A 1
H13S H 0.6115 0.0064 0.6329 0.024 Uiso 0.590(3) 1 calc R . P A 1
C14S C 0.571(5) 0.0711(11) 0.7215(18) 0.026(5) Uani 0.590(3) 1 d D U P A 1
H14S H 0.5912 0.0526 0.7799 0.031 Uiso 0.590(3) 1 calc R . P A 1
C15S C 0.524(6) 0.1230(12) 0.7195(18) 0.025(4) Uani 0.590(3) 1 d D U P A 1
H15S H 0.5075 0.1404 0.7783 0.030 Uiso 0.590(3) 1 calc R . P A 1
C16S C 0.498(4) 0.1528(9) 0.6389(15) 0.020(3) Uani 0.590(3) 1 d D U P A 1
Ni1T Ni 0.3590(5) 0.24903(14) 0.6944(3) 0.0226(5) Uani 0.410(3) 1 d D U P A 2
O1T O 0.448(3) 0.2061(8) 0.5995(13) 0.024(3) Uani 0.410(3) 1 d D U P A 2
O2T O 0.273(3) 0.2936(8) 0.5993(13) 0.024(2) Uani 0.410(3) 1 d D U P A 2
N1T N 0.445(3) 0.2045(7) 0.7918(14) 0.023(2) Uani 0.410(3) 1 d D U P A 2
N2T N 0.273(3) 0.2933(7) 0.7907(14) 0.025(3) Uani 0.410(3) 1 d D U P A 2
C1T C 0.497(6) 0.1562(12) 0.6084(19) 0.020(3) Uani 0.410(3) 1 d D U P A 2
C2T C 0.537(6) 0.1245(13) 0.527(2) 0.019(5) Uani 0.410(3) 1 d D U P A 2
H2T H 0.5262 0.1419 0.4674 0.023 Uiso 0.410(3) 1 calc R . P A 2
C3T C 0.586(8) 0.0750(14) 0.528(3) 0.017(6) Uani 0.410(3) 1 d D U P A 2
H3T H 0.5999 0.0572 0.4690 0.020 Uiso 0.410(3) 1 calc R . P A 2
C4T C 0.620(8) 0.0456(16) 0.614(3) 0.021(7) Uani 0.410(3) 1 d D U P A 2
H4T H 0.6698 0.0102 0.6145 0.025 Uiso 0.410(3) 1 calc R . P A 2
C5T C 0.577(8) 0.0710(14) 0.694(2) 0.025(6) Uani 0.410(3) 1 d D U P A 2
H5T H 0.5841 0.0513 0.7513 0.030 Uiso 0.410(3) 1 calc R . P A 2
C6T C 0.523(8) 0.1257(15) 0.696(2) 0.022(5) Uani 0.410(3) 1 d D U P A 2
C7T C 0.501(4) 0.1542(9) 0.7840(18) 0.023(3) Uani 0.410(3) 1 d D U P A 2
H7T H 0.5299 0.1351 0.8411 0.028 Uiso 0.410(3) 1 calc R . P A 2
C8T C 0.443(4) 0.2300(10) 0.8855(17) 0.021(4) Uani 0.410(3) 1 d D U P A 2
H8TA H 0.5601 0.2508 0.8985 0.025 Uiso 0.410(3) 1 calc R . P A 2
H8TB H 0.4330 0.2024 0.9355 0.025 Uiso 0.410(3) 1 calc R . P A 2
C9T C 0.275(4) 0.2668(10) 0.8835(18) 0.022(5) Uani 0.410(3) 1 d D U P A 2
H9TA H 0.1576 0.2460 0.8905 0.027 Uiso 0.410(3) 1 calc R . P A 2
H9TB H 0.2868 0.2936 0.9352 0.027 Uiso 0.410(3) 1 calc R . P A 2
C10T C 0.220(4) 0.3438(8) 0.7794(18) 0.020(5) Uani 0.410(3) 1 d D U P A 2
H10T H 0.1828 0.3629 0.8338 0.024 Uiso 0.410(3) 1 calc R . P A 2
C11T C 0.213(8) 0.3717(13) 0.692(2) 0.023(5) Uani 0.410(3) 1 d D U P A 2
C12T C 0.165(12) 0.4301(17) 0.694(3) 0.025(6) Uani 0.410(3) 1 d D U P A 2
H12T H 0.1394 0.4478 0.7510 0.030 Uiso 0.410(3) 1 calc R . P A 2
C13T C 0.159(12) 0.4568(17) 0.610(3) 0.023(6) Uani 0.410(3) 1 d D U P A 2
H13T H 0.1535 0.4950 0.6092 0.027 Uiso 0.410(3) 1 calc R . P A 2
C14T C 0.160(8) 0.4277(14) 0.522(3) 0.028(6) Uani 0.410(3) 1 d D U P A 2
H14T H 0.1215 0.4446 0.4643 0.033 Uiso 0.410(3) 1 calc R . P A 2
C15T C 0.215(10) 0.3768(17) 0.524(2) 0.027(6) Uani 0.410(3) 1 d D U P A 2
H15T H 0.2371 0.3598 0.4651 0.032 Uiso 0.410(3) 1 calc R . P A 2
C16T C 0.241(7) 0.3475(12) 0.605(2) 0.024(5) Uani 0.410(3) 1 d D U P A 2

loop_
_atom_site_aniso_label
_atom_site_aniso_U_11
_atom_site_aniso_U_22
_atom_site_aniso_U_33
_atom_site_aniso_U_23
_atom_site_aniso_U_13
_atom_site_aniso_U_12
Hg1 0.0207(3) 0.0273(3) 0.0423(3) 0.0064(3) -0.0022(2) 0.0041(2)
F1 0.074(8) 0.072(7) 0.054(7) -0.012(5) 0.028(6) -0.010(6)
F2 0.083(8) 0.051(6) 0.100(9) -0.047(6) 0.036(7) -0.008(5)
F3 0.035(5) 0.021(5) 0.160(12) 0.010(6) -0.002(6) 0.001(4)
F4 0.057(7) 0.072(7) 0.087(9) 0.055(6) -0.021(6) -0.011(5)
F5 0.073(7) 0.085(7) 0.037(6) 0.014(5) -0.031(5) -0.022(6)
F6 0.076(8) 0.064(6) 0.053(7) -0.007(5) 0.030(6) -0.017(5)
F7 0.095(9) 0.059(7) 0.088(9) -0.043(6) 0.045(7) -0.019(6)
F8 0.037(5) 0.015(4) 0.132(10) 0.008(5) -0.003(6) -0.005(3)
F9 0.094(9) 0.086(8) 0.056(7) 0.049(6) -0.032(6) -0.023(7)
F10 0.087(8) 0.071(7) 0.043(6) 0.013(5) -0.023(6) -0.029(6)
C1 0.014(7) 0.033(8) 0.049(10) 0.004(7) -0.011(7) 0.012(5)
C2 0.026(8) 0.043(9) 0.052(11) -0.009(8) 0.013(8) 0.001(6)
C3 0.025(8) 0.042(9) 0.078(14) -0.017(9) 0.009(9) 0.004(7)
C4 0.017(8) 0.034(9) 0.097(16) -0.008(9) 0.011(9) 0.002(6)
C5 0.033(9) 0.048(10) 0.062(12) 0.031(9) -0.005(9) 0.013(7)
C6 0.021(7) 0.046(9) 0.044(10) 0.014(8) -0.011(7) 0.004(6)
C7 0.019(7) 0.020(6) 0.038(8) 0.004(6) 0.002(6) 0.002(5)
C8 0.046(9) 0.033(8) 0.035(9) -0.007(7) 0.023(8) 0.002(7)
C9 0.044(10) 0.023(7) 0.067(12) -0.013(8) 0.023(9) -0.006(6)
C10 0.028(8) 0.019(7) 0.063(12) 0.000(7) 0.002(8) 0.003(6)
C11 0.032(9) 0.040(9) 0.059(12) 0.027(8) 0.005(8) 0.004(7)
C12 0.034(8) 0.047(9) 0.030(9) 0.005(7) -0.012(7) -0.004(7)
Ni1S 0.0189(10) 0.0190(11) 0.0299(12) -0.0001(10) 0.0009(9) -0.0004(8)
O1S 0.022(6) 0.021(3) 0.030(5) 0.001(3) 0.000(4) 0.001(3)
O2S 0.015(5) 0.023(3) 0.033(5) 0.000(3) 0.001(4) -0.001(3)
N1S 0.018(6) 0.021(4) 0.031(4) -0.001(3) -0.002(4) -0.002(3)
N2S 0.022(6) 0.019(4) 0.033(4) 0.001(3) 0.004(4) -0.003(4)
C1S 0.014(10) 0.020(5) 0.030(7) 0.002(4) -0.003(6) -0.002(5)
C2S 0.030(11) 0.019(6) 0.030(8) 0.001(5) -0.001(7) 0.000(6)
C3S 0.024(11) 0.017(6) 0.036(9) 0.001(5) -0.001(9) -0.003(6)
C4S 0.026(12) 0.011(6) 0.035(9) 0.002(5) -0.001(8) -0.004(6)
C5S 0.026(13) 0.022(6) 0.033(9) 0.002(5) -0.002(8) -0.003(6)
C6S 0.027(11) 0.022(5) 0.033(7) 0.001(4) -0.003(6) 0.000(5)
C7S 0.021(9) 0.021(5) 0.033(7) 0.003(4) -0.003(6) -0.003(5)
C8S 0.040(9) 0.026(7) 0.028(6) -0.004(5) -0.001(5) -0.002(6)
C9S 0.043(10) 0.031(8) 0.037(6) 0.004(5) 0.007(6) 0.001(7)
C10S 0.018(7) 0.021(4) 0.032(6) -0.001(3) 0.001(5) -0.002(4)
C11S 0.015(10) 0.019(5) 0.031(6) 0.001(4) 0.000(6) -0.004(5)
C12S 0.016(11) 0.018(6) 0.031(9) 0.002(5) 0.005(8) -0.004(6)
C13S 0.017(13) 0.013(6) 0.030(9) 0.003(5) 0.008(8) 0.002(6)
C14S 0.025(11) 0.023(6) 0.031(9) 0.000(6) 0.006(8) 0.003(6)
C15S 0.018(10) 0.024(6) 0.033(7) 0.000(5) 0.002(7) 0.003(6)
C16S 0.008(5) 0.020(3) 0.031(6) -0.001(3) -0.001(5) -0.004(3)
Ni1T 0.0189(10) 0.0190(11) 0.0299(12) -0.0001(10) 0.0009(9) -0.0004(8)
O1T 0.022(6) 0.021(3) 0.030(5) 0.001(3) 0.000(4) 0.001(3)
O2T 0.015(5) 0.023(3) 0.033(5) 0.000(3) 0.001(4) -0.001(3)
N1T 0.018(6) 0.021(4) 0.031(4) -0.001(3) -0.002(4) -0.002(3)
N2T 0.022(6) 0.019(4) 0.033(4) 0.001(3) 0.004(4) -0.003(4)
C1T 0.008(5) 0.020(3) 0.031(6) -0.001(3) -0.001(5) -0.004(3)
C2T 0.011(12) 0.015(6) 0.030(8) 0.002(5) 0.002(7) -0.008(6)
C3T 0.014(13) 0.015(7) 0.022(10) 0.003(6) 0.007(9) -0.006(7)
C4T 0.024(15) 0.017(8) 0.023(10) 0.003(6) 0.009(9) 0.001(8)
C5T 0.028(13) 0.023(6) 0.024(10) 0.002(6) 0.009(9) 0.002(7)
C6T 0.013(12) 0.022(6) 0.030(7) 0.000(4) 0.001(6) -0.001(6)
C7T 0.018(7) 0.021(4) 0.032(6) -0.001(3) 0.001(5) -0.002(4)
C8T 0.019(9) 0.013(8) 0.031(6) -0.001(5) -0.002(5) -0.007(7)
C9T 0.021(10) 0.016(8) 0.030(6) 0.001(5) 0.003(6) -0.004(7)
C10T 0.016(11) 0.016(5) 0.028(8) 0.000(5) 0.001(7) -0.005(6)
C11T 0.021(13) 0.018(6) 0.031(7) 0.002(5) 0.002(7) -0.003(6)
C12T 0.028(14) 0.018(7) 0.029(10) 0.003(6) -0.001(9) -0.001(7)
C13T 0.021(15) 0.016(8) 0.031(10) 0.004(6) -0.005(9) -0.006(7)
C14T 0.028(15) 0.024(7) 0.030(10) 0.002(6) -0.007(9) -0.002(8)
C15T 0.024(14) 0.025(7) 0.031(9) 0.003(6) -0.002(8) -0.003(7)
C16T 0.021(13) 0.023(5) 0.030(8) 0.000(5) 0.000(7) -0.001(5)

loop_
_atom_type_symbol
_atom_type_description
_atom_type_scat_dispersion_real
_atom_type_scat_dispersion_imag
_atom_type_scat_source
C C 0.0033 0.0016 'International Tables Vol C Tables 4.2.6.8 and 6.1.1.4'
H H 0.0000 0.0000 'International Tables Vol C Tables 4.2.6.8 and 6.1.1.4'
F F 0.0171 0.0103 'International Tables Vol C Tables 4.2.6.8 and 6.1.1.4'
Hg Hg -2.3894 9.2266 'International Tables Vol C Tables 4.2.6.8 and 6.1.1.4'
N N 0.0061 0.0033 'International Tables Vol C Tables 4.2.6.8 and 6.1.1.4'
Ni Ni 0.3393 1.1124 'International Tables Vol C Tables 4.2.6.8 and 6.1.1.4'
O O 0.0106 0.0060 'International Tables Vol C Tables 4.2.6.8 and 6.1.1.4'

loop_
_geom_angle_atom_site_label_1
_geom_angle_atom_site_label_2
_geom_angle_atom_site_label_3
_geom_angle
C1 Hg1 C7 179.1(6)
C2 C1 Hg1 121.5(11)
C6 C1 Hg1 122.2(12)
C6 C1 C2 116.3(14)
F1 C2 C1 121.1(14)
F1 C2 C3 116.7(15)
C1 C2 C3 122.0(16)
F2 C3 C2 120.9(17)
C4 C3 F2 121.0(15)
C4 C3 C2 118.0(16)
C3 C4 F3 119.8(17)
C3 C4 C5 121.9(15)
C5 C4 F3 118.1(18)
C4 C5 F4 120.1(16)
C4 C5 C6 119.1(16)
C6 C5 F4 120.8(18)
F5 C6 C1 119.8(13)
F5 C6 C5 117.7(14)
C5 C6 C1 122.5(16)
C8 C7 Hg1 121.7(10)
C8 C7 C12 117.3(12)
C12 C7 Hg1 121.0(10)
F6 C8 C7 119.9(12)
F6 C8 C9 116.5(14)
C7 C8 C9 123.6(14)
F7 C9 C8 122.3(15)
F7 C9 C10 119.1(13)
C10 C9 C8 118.5(15)
F8 C10 C9 121.3(15)
F8 C10 C11 119.2(14)
C9 C10 C11 119.4(13)
F9 C11 C12 118.7(16)
C10 C11 F9 119.6(14)
C10 C11 C12 121.7(14)
F10 C12 C7 119.7(13)
F10 C12 C11 120.7(14)
C11 C12 C7 119.4(14)
O1S Ni1S N1S 93.4(7)
O1S Ni1S N2S 178.1(7)
O2S Ni1S O1S 88.6(6)
O2S Ni1S N1S 177.9(7)
O2S Ni1S N2S 93.2(7)
N1S Ni1S N2S 84.8(7)
C1S O1S Ni1S 126.2(14)
C16S O2S Ni1S 128.8(14)
C7S N1S Ni1S 126.6(14)
C7S N1S C8S 120.0(17)
C8S N1S Ni1S 113.3(12)
C9S N2S Ni1S 114.0(12)
C10S N2S Ni1S 125.0(14)
C10S N2S C9S 120.7(17)
O1S C1S C2S 120(2)
O1S C1S C6S 127(2)
C2S C1S C6S 113(2)
C1S C2S H2S 117.4
C3S C2S C1S 125(2)
C3S C2S H2S 117.4
C2S C3S H3S 118.9
C2S C3S C4S 122(3)
C4S C3S H3S 118.9
C3S C4S H4S 121.8
C5S C4S C3S 116(3)
C5S C4S H4S 121.8
C4S C5S H5S 118.5
C4S C5S C6S 123(2)
C6S C5S H5S 118.5
C5S C6S C1S 120(2)
C5S C6S C7S 124(2)
C7S C6S C1S 116(2)
N1S C7S C6S 126(2)
N1S C7S H7S 117.0
C6S C7S H7S 117.0
N1S C8S H8SA 110.4
N1S C8S H8SB 110.4
N1S C8S C9S 106.7(18)
H8SA C8S H8SB 108.6
C9S C8S H8SA 110.4
C9S C8S H8SB 110.4
N2S C9S C8S 105.0(17)
N2S C9S H9SA 110.8
N2S C9S H9SB 110.8
C8S C9S H9SA 110.8
C8S C9S H9SB 110.8
H9SA C9S H9SB 108.8
N2S C10S H10S 117.5
N2S C10S C11S 125.0(19)
C11S C10S H10S 117.5
C10S C11S C12S 117(2)
C16S C11S C10S 124(2)
C16S C11S C12S 119(2)
C11S C12S H12S 121.4
C13S C12S C11S 117(2)
C13S C12S H12S 121.4
C12S C13S H13S 119.1
C12S C13S C14S 122(2)
C14S C13S H13S 119.1
C13S C14S H14S 121.0
C15S C14S C13S 118(2)
C15S C14S H14S 121.0
C14S C15S H15S 117.7
C14S C15S C16S 125(2)
C16S C15S H15S 117.7
O2S C16S C11S 121(2)
O2S C16S C15S 121(2)
C15S C16S C11S 119(2)
O1T Ni1T N2T 178.9(11)
O2T Ni1T O1T 86.1(8)
O2T Ni1T N1T 179.3(9)
O2T Ni1T N2T 94.0(8)
N1T Ni1T O1T 94.6(8)
N1T Ni1T N2T 85.3(8)
C1T O1T Ni1T 125.7(17)
C16T O2T Ni1T 127.3(18)
C7T N1T Ni1T 126.7(17)
C7T N1T C8T 120.1(19)
C8T N1T Ni1T 113.2(14)
C9T N2T Ni1T 113.5(14)
C10T N2T Ni1T 124.9(16)
C10T N2T C9T 121.6(19)
O1T C1T C2T 121(2)
O1T C1T C6T 127(2)
C2T C1T C6T 112(2)
C1T C2T H2T 117.0
C3T C2T C1T 126(3)
C3T C2T H2T 117.0
C2T C3T H3T 119.0
C2T C3T C4T 122(3)
C4T C3T H3T 119.0
C3T C4T H4T 121.9
C5T C4T C3T 116(3)
C5T C4T H4T 121.9
C4T C5T H5T 118.4
C4T C5T C6T 123(3)
C6T C5T H5T 118.4
C5T C6T C1T 120(2)
C5T C6T C7T 122(2)
C7T C6T C1T 118(3)
N1T C7T C6T 126(2)
N1T C7T H7T 117.2
C6T C7T H7T 117.2
N1T C8T H8TA 110.4
N1T C8T H8TB 110.4
N1T C8T C9T 107(2)
H8TA C8T H8TB 108.6
C9T C8T H8TA 110.4
C9T C8T H8TB 110.4
N2T C9T C8T 105.0(19)
N2T C9T H9TA 110.7
N2T C9T H9TB 110.7
C8T C9T H9TA 110.7
C8T C9T H9TB 110.7
H9TA C9T H9TB 108.8
N2T C10T H10T 117.7
N2T C10T C11T 125(2)
C11T C10T H10T 117.7
C10T C11T C12T 117(2)
C16T C11T C10T 124(3)
C16T C11T C12T 119(3)
C11T C12T H12T 121.4
C13T C12T C11T 117(3)
C13T C12T H12T 121.4
C12T C13T H13T 119.9
C12T C13T C14T 120(3)
C14T C13T H13T 119.9
C13T C14T H14T 120.5
C15T C14T C13T 119(3)
C15T C14T H14T 120.5
C14T C15T H15T 118.3
C14T C15T C16T 123(3)
C16T C15T H15T 118.3
O2T C16T C11T 121(2)
O2T C16T C15T 119(3)
C15T C16T C11T 119(3)

loop_
_geom_bond_atom_site_label_1
_geom_bond_atom_site_label_2
_geom_bond_distance
Hg1 C1 2.056(14)
Hg1 C7 2.077(12)
F1 C2 1.337(18)
F2 C3 1.34(2)
F3 C4 1.369(17)
F4 C5 1.370(18)
F5 C6 1.354(18)
F6 C8 1.357(17)
F7 C9 1.322(19)
F8 C10 1.354(15)
F9 C11 1.372(17)
F10 C12 1.323(17)
C1 C2 1.37(2)
C1 C6 1.36(2)
C2 C3 1.40(2)
C3 C4 1.33(2)
C4 C5 1.35(2)
C5 C6 1.36(2)
C7 C8 1.36(2)
C7 C12 1.390(19)
C8 C9 1.374(19)
C9 C10 1.36(2)
C10 C11 1.37(2)
C11 C12 1.38(2)
Ni1S O1S 1.843(14)
Ni1S O2S 1.819(15)
Ni1S N1S 1.851(16)
Ni1S N2S 1.881(15)
O1S C1S 1.29(3)
O2S C16S 1.36(3)
N1S C7S 1.31(2)
N1S C8S 1.47(2)
N2S C9S 1.47(3)
N2S C10S 1.31(2)
C1S C2S 1.43(3)
C1S C6S 1.46(3)
C2S H2S 0.9500
C2S C3S 1.29(4)
C3S H3S 0.9500
C3S C4S 1.43(3)
C4S H4S 0.9500
C4S C5S 1.35(3)
C5S H5S 0.9500
C5S C6S 1.41(4)
C6S C7S 1.45(3)
C7S H7S 0.9500
C8S H8SA 0.9900
C8S H8SB 0.9900
C8S C9S 1.50(3)
C9S H9SA 0.9900
C9S H9SB 0.9900
C10S H10S 0.9500
C10S C11S 1.42(3)
C11S C12S 1.48(4)
C11S C16S 1.39(3)
C12S H12S 0.9500
C12S C13S 1.35(3)
C13S H13S 0.9500
C13S C14S 1.43(3)
C14S H14S 0.9500
C14S C15S 1.33(4)
C15S H15S 0.9500
C15S C16S 1.36(3)
Ni1T O1T 1.851(17)
Ni1T O2T 1.826(18)
Ni1T N1T 1.849(18)
Ni1T N2T 1.876(17)
O1T C1T 1.29(3)
O2T C16T 1.36(3)
N1T C7T 1.32(2)
N1T C8T 1.47(3)
N2T C9T 1.47(3)
N2T C10T 1.32(2)
C1T C2T 1.43(3)
C1T C6T 1.46(3)
C2T H2T 0.9500
C2T C3T 1.28(4)
C3T H3T 0.9500
C3T C4T 1.43(4)
C4T H4T 0.9500
C4T C5T 1.34(4)
C5T H5T 0.9500
C5T C6T 1.42(4)
C6T C7T 1.45(4)
C7T H7T 0.9500
C8T H8TA 0.9900
C8T H8TB 0.9900
C8T C9T 1.51(3)
C9T H9TA 0.9900
C9T H9TB 0.9900
C10T H10T 0.9500
C10T C11T 1.42(3)
C11T C12T 1.49(4)
C11T C16T 1.39(3)
C12T H12T 0.9500
C12T C13T 1.36(4)
C13T H13T 0.9500
C13T C14T 1.43(4)
C14T H14T 0.9500
C14T C15T 1.32(4)
C15T H15T 0.9500
C15T C16T 1.37(3)

loop_
_geom_torsion_atom_site_label_1
_geom_torsion_atom_site_label_2
_geom_torsion_atom_site_label_3
_geom_torsion_atom_site_label_4
_geom_torsion
Hg1 C1 C2 F1 -2.8(19)
Hg1 C1 C2 C3 -177.8(11)
Hg1 C1 C6 F5 0.1(18)
Hg1 C1 C6 C5 179.8(11)
Hg1 C7 C8 F6 -3(2)
Hg1 C7 C8 C9 177.2(12)
Hg1 C7 C12 F10 -0.6(19)
Hg1 C7 C12 C11 -175.5(11)
F1 C2 C3 F2 4(2)
F1 C2 C3 C4 -179.9(14)
F2 C3 C4 F3 -5(2)
F2 C3 C4 C5 -179.8(15)
F3 C4 C5 F4 5(2)
F3 C4 C5 C6 -176.9(12)
F4 C5 C6 F5 -1(2)
F4 C5 C6 C1 179.0(13)
F6 C8 C9 F7 2(2)
F6 C8 C9 C10 179.6(14)
F7 C9 C10 F8 1(2)
F7 C9 C10 C11 178.4(14)
F8 C10 C11 F9 -5(2)
F8 C10 C11 C12 178.4(13)
F9 C11 C12 F10 5(2)
F9 C11 C12 C7 -179.7(13)
C1 C2 C3 F2 179.4(14)
C1 C2 C3 C4 -5(2)
C2 C1 C6 F5 179.2(13)
C2 C1 C6 C5 -1(2)
C2 C3 C4 F3 178.6(13)
C2 C3 C4 C5 4(2)
C3 C4 C5 F4 179.3(14)
C3 C4 C5 C6 -2(2)
C4 C5 C6 F5 -179.5(14)
C4 C5 C6 C1 1(2)
C6 C1 C2 F1 178.1(13)
C6 C1 C2 C3 3(2)
C7 C8 C9 F7 -178.7(15)
C7 C8 C9 C10 -1(2)
C8 C7 C12 F10 177.4(14)
C8 C7 C12 C11 2(2)
C8 C9 C10 F8 -176.6(13)
C8 C9 C10 C11 0(2)
C9 C10 C11 F9 178.2(14)
C9 C10 C11 C12 1(2)
C10 C11 C12 F10 -177.8(14)
C10 C11 C12 C7 -3(2)
C12 C7 C8 F6 179.0(13)
C12 C7 C8 C9 -1(2)
Ni1S O1S C1S C2S -164(2)
Ni1S O1S C1S C6S 12(4)
Ni1S O2S C16S C11S 17(3)
Ni1S O2S C16S C15S -166(2)
Ni1S N1S C7S C6S -5(4)
Ni1S N1S C8S C9S -36(2)
Ni1S N2S C9S C8S -33(2)
Ni1S N2S C10S C11S -8(3)
O1S Ni1S O2S C16S 157(2)
O1S Ni1S N1S C7S 18.6(18)
O1S Ni1S N1S C8S -164.4(14)
O1S C1S C2S C3S 179(4)
O1S C1S C6S C5S -175(4)
O1S C1S C6S C7S 7(5)
O2S Ni1S O1S C1S 158(2)
O2S Ni1S N2S C9S -168.6(15)
O2S Ni1S N2S C10S 17.4(18)
N1S Ni1S O1S C1S -22(2)
N1S Ni1S N2S C9S 10.9(15)
N1S Ni1S N2S C10S -163.0(18)
N1S C8S C9S N2S 42(2)
N2S Ni1S O2S C16S -22(2)
N2S Ni1S N1S C7S -162.0(18)
N2S Ni1S N1S C8S 15.0(14)
N2S C10S C11S C12S 177(3)
N2S C10S C11S C16S -4(4)
C1S C2S C3S C4S 0(7)
C1S C6S C7S N1S -11(5)
C2S C1S C6S C5S 1(5)
C2S C1S C6S C7S -176(3)
C2S C3S C4S C5S -5(7)
C3S C4S C5S C6S 9(7)
C4S C5S C6S C1S -7(6)
C4S C5S C6S C7S 170(4)
C5S C6S C7S N1S 172(3)
C6S C1S C2S C3S 2(6)
C7S N1S C8S C9S 140.8(19)
C8S N1S C7S C6S 178(3)
C9S N2S C10S C11S 178(2)
C10S N2S C9S C8S 142(2)
C10S C11S C12S C13S -179(3)
C10S C11S C16S O2S 0(4)
C10S C11S C16S C15S -178(3)
C11S C12S C13S C14S -5(5)
C12S C11S C16S O2S 179(3)
C12S C11S C16S C15S 1(4)
C12S C13S C14S C15S 5(5)
C13S C14S C15S C16S -2(5)
C14S C15S C16S O2S -179(3)
C14S C15S C16S C11S -1(5)
C16S C11S C12S C13S 1(5)
Ni1T O1T C1T C2T 170(3)
Ni1T O1T C1T C6T -11(6)
Ni1T O2T C16T C11T -21(6)
Ni1T O2T C16T C15T 166(4)
Ni1T N1T C7T C6T 6(5)
Ni1T N1T C8T C9T 34(2)
Ni1T N2T C9T C8T 34(3)
Ni1T N2T C10T C11T 2(5)
O1T Ni1T O2T C16T -154(3)
O1T Ni1T N1T C7T -15(3)
O1T Ni1T N1T C8T 166.2(18)
O1T C1T C2T C3T -180(5)
O1T C1T C6T C5T -180(5)
O1T C1T C6T C7T -4(6)
O2T Ni1T O1T C1T -163(3)
O2T Ni1T N2T C9T 166.8(19)
O2T Ni1T N2T C10T -15(3)
N1T Ni1T O1T C1T 17(3)
N1T Ni1T N2T C9T -13.3(19)
N1T Ni1T N2T C10T 165(3)
N1T C8T C9T N2T -42(3)
N2T Ni1T O2T C16T 24(3)
N2T Ni1T N1T C7T 166(3)
N2T Ni1T N1T C8T -12.6(18)
N2T C10T C11T C12T -175(5)
N2T C10T C11T C16T 8(6)
C1T C2T C3T C4T -5(8)
C1T C6T C7T N1T 6(6)
C2T C1T C6T C5T -1(6)
C2T C1T C6T C7T 175(4)
C2T C3T C4T C5T 7(7)
C3T C4T C5T C6T -7(7)
C4T C5T C6T C1T 5(8)
C4T C5T C6T C7T -172(5)
C5T C6T C7T N1T -178(4)
C6T C1T C2T C3T 1(6)
C7T N1T C8T C9T -144(2)
C8T N1T C7T C6T -175(3)
C9T N2T C10T C11T -179(3)
C10T N2T C9T C8T -144(3)
C10T C11T C12T C13T 180(6)
C10T C11T C16T O2T 1(7)
C10T C11T C16T C15T 174(5)
C11T C12T C13T C14T 13(10)
C12T C11T C16T O2T -176(5)
C12T C11T C16T C15T -3(8)
C12T C13T C14T C15T -17(10)
C13T C14T C15T C16T 11(9)
C14T C15T C16T O2T 171(6)
C14T C15T C16T C11T -1(9)
C16T C11T C12T C13T -3(9)
